data_7712521
loop_
_publ_author_name
'Katkova, Svetlana'
'Kozina, Daria O.'
'Kisel, Kristina S.'
'Sandzhieva, Maria A.'
'Tarvanen, Dmitriy'
'Makarov, Sergey'
'Porsev, Vitaly Veniaminovich'
'Tunik, Sergey P.'
'Kinzhalov, Mikhail A.'

_publ_section_title
;
 Cyclometalated Platinum(II) Complexes with Acyclic Diaminocarbene Ligands
 for OLED Application
;
_journal_name_full 'Dalton Transactions'
_journal_paper_doi 10.1039/D3DT00080J
_journal_year 2023
_chemical_formula_moiety 'C35 H40 N5 O2 Pt, B F4, 0.9[CHCl3]'
_chemical_formula_sum 'C35 H40 B F4 N5 O2 Pt'
_chemical_formula_weight 844.62
_space_group_crystal_system triclinic
_space_group_IT_number 2
_space_group_name_Hall '-P 1'
_space_group_name_H-M_alt 'P -1'
_atom_sites_solution_hydrogens mixed
_atom_sites_solution_primary dual
_audit_creation_date 2023-02-03
_audit_creation_method
;
Olex2 1.5
(compiled 2022.04.07 svn.rca3783a0 for OlexSys, GUI svn.r6498)
;
_audit_update_record
;
2023-02-03 deposited with the CCDC.	2023-03-03 downloaded from the CCDC.
;
_cell_angle_alpha 80.977(4)
_cell_angle_beta 83.061(4)
_cell_angle_gamma 68.144(5)
_cell_formula_units_Z 2
_cell_length_a 11.6565(7)
_cell_length_b 11.9574(7)
_cell_length_c 15.1337(7)
_cell_measurement_reflns_used 9381
_cell_measurement_temperature 99.99(18)
_cell_measurement_theta_max 73.4380
_cell_measurement_theta_min 2.9740
_cell_volume 1929.0(2)
_computing_cell_refinement 'CrysAlisPro 1.171.41.95a (Rigaku OD, 2021)'
_computing_data_collection 'CrysAlisPro 1.171.41.95a (Rigaku OD, 2021)'
_computing_data_reduction 'CrysAlisPro 1.171.41.95a (Rigaku OD, 2021)'
_computing_molecular_graphics 'Olex2 1.5 (Dolomanov et al., 2009)'
_computing_publication_material 'Olex2 1.5 (Dolomanov et al., 2009)'
_computing_structure_refinement 'SHELXL 2018/3 (Sheldrick, 2015)'
_computing_structure_solution 'SHELXT 2018/2 (Sheldrick, 2018)'
_diffrn_ambient_environment N~2~
_diffrn_ambient_temperature 99.99(18)
_diffrn_detector 'CCD plate'
_diffrn_detector_area_resol_mean 10.3829
_diffrn_detector_type Atlas
_diffrn_measured_fraction_theta_full 0.998
_diffrn_measured_fraction_theta_max 0.998
_diffrn_measurement_details
;
List of Runs (angles in degrees, time in seconds):

  # Type    Start    End  Width  t~exp~   \w     \q     \k     \f   Frames
#--------------------------------------------------------------------------
  1  \w    -66.00  33.00   1.00    1.50    --  -41.19  38.00-150.00   99
  2  \w   -107.00 -17.00   1.00    1.50    --  -41.19 -57.00 -90.00   90
  3  \w    -64.00  32.00   1.00    1.50    --  -41.19  57.00  60.00   96
  4  \w     90.00 127.00   1.00    1.50    --   41.19 178.00 -90.00   37
  5  \w     17.00  44.00   1.00    1.50    --   41.19 -99.00 150.00   27
  6  \w    132.00 159.00   1.00    6.50    --  106.94  15.00  60.00   27
  7  \w     67.00 108.00   1.00    6.50    --  106.94  15.00  60.00   41
  8  \w     55.00 153.00   1.00    6.50    --  106.94  15.00 -30.00   98
  9  \w     36.00 110.00   1.00    6.50    --  106.94-126.00-180.00   74
 10  \w     44.00  80.00   1.00    6.50    --  106.94-126.00 -30.00   36
 11  \w    104.00 173.00   1.00    6.50    --  106.94  77.00-180.00   69
 12  \w     36.00 131.00   1.00    6.50    --  106.94 -61.00 -30.00   95
 13  \w     66.00 114.00   1.00    6.50    --  106.94-126.00 -60.00   48
 14  \w     85.00 113.00   1.00    6.50    --  106.94-126.00 120.00   28
 15  \w     34.00 132.00   1.00    6.50    --  106.94 -45.00 120.00   98
 16  \w     27.00 106.00   1.00    6.50    --  106.94 -95.00 -30.00   79
 17  \w     82.00 109.00   1.00    6.50    --  106.94  45.00 120.00   27
 18  \w    152.00 177.00   1.00    6.50    --  106.94  45.00 120.00   25
 19  \w     97.00 123.00   1.00    6.50    --  106.94 -84.00 110.00   26
;
_diffrn_measurement_device 'four-circle diffractometer'
_diffrn_measurement_device_type 'SuperNova, Dual, Cu at home/near, Atlas'
_diffrn_measurement_method '\w scans'
_diffrn_orient_matrix_type 'CrysAlisPro convention (1999,Acta A55,543-557)'
_diffrn_orient_matrix_UB_11 0.0601684000
_diffrn_orient_matrix_UB_12 -0.0525878000
_diffrn_orient_matrix_UB_13 0.0899294000
_diffrn_orient_matrix_UB_21 0.0647212000
_diffrn_orient_matrix_UB_22 0.0933693000
_diffrn_orient_matrix_UB_23 -0.0149304000
_diffrn_orient_matrix_UB_31 -0.1120809000
_diffrn_orient_matrix_UB_32 0.0898609000
_diffrn_orient_matrix_UB_33 0.0486148000
_diffrn_radiation_monochromator mirror
_diffrn_radiation_probe x-ray
_diffrn_radiation_type 'Cu K\a'
_diffrn_radiation_wavelength 1.54184
_diffrn_reflns_av_R_equivalents 0.0627
_diffrn_reflns_av_unetI/netI 0.0595
_diffrn_reflns_Laue_measured_fraction_full 0.998
_diffrn_reflns_Laue_measured_fraction_max 0.998
_diffrn_reflns_limit_h_max 13
_diffrn_reflns_limit_h_min -13
_diffrn_reflns_limit_k_max 14
_diffrn_reflns_limit_k_min -14
_diffrn_reflns_limit_l_max 18
_diffrn_reflns_limit_l_min -18
_diffrn_reflns_number 12973
_diffrn_reflns_point_group_measured_fraction_full 0.998
_diffrn_reflns_point_group_measured_fraction_max 0.998
_diffrn_reflns_theta_full 67.492
_diffrn_reflns_theta_max 67.492
_diffrn_reflns_theta_min 4.013
_diffrn_source 'micro-focus sealed X-ray tube'
_diffrn_source_type 'SuperNova (Cu) X-ray Source'
_exptl_absorpt_coefficient_mu 7.266
_exptl_absorpt_correction_T_max 1.00000
_exptl_absorpt_correction_T_min 0.44840
_exptl_absorpt_correction_type multi-scan
_exptl_absorpt_process_details
;
CrysAlisPro 1.171.41.95a (Rigaku Oxford Diffraction, 2021)
Empirical absorption correction using spherical harmonics,
implemented in SCALE3 ABSPACK scaling algorithm.
;
_exptl_crystal_colour 'clear whiteish yellow'
_exptl_crystal_colour_lustre clear
_exptl_crystal_colour_modifier whiteish
_exptl_crystal_colour_primary yellow
_exptl_crystal_density_diffrn 1.454
_exptl_crystal_description prism
_exptl_crystal_F_000 840
_exptl_crystal_size_max 0.24
_exptl_crystal_size_mid 0.2
_exptl_crystal_size_min 0.1
_refine_diff_density_max 1.836
_refine_diff_density_min -1.843
_refine_diff_density_rms 0.135
_refine_ls_extinction_method none
_refine_ls_goodness_of_fit_ref 1.023
_refine_ls_hydrogen_treatment mixed
_refine_ls_matrix_type full
_refine_ls_number_parameters 443
_refine_ls_number_reflns 6932
_refine_ls_number_restraints 1
_refine_ls_restrained_S_all 1.023
_refine_ls_R_factor_all 0.0380
_refine_ls_R_factor_gt 0.0355
_refine_ls_shift/su_max 0.003
_refine_ls_shift/su_mean 0.000
_refine_ls_structure_factor_coef Fsqd
_refine_ls_weighting_details 'w=1/[\s^2^(Fo^2^)+(0.0561P)^2^] where P=(Fo^2^+2Fc^2^)/3'
_refine_ls_weighting_scheme calc
_refine_ls_wR_factor_gt 0.0873
_refine_ls_wR_factor_ref 0.0893
_reflns_Friedel_coverage 0.000
_reflns_number_gt 6454
_reflns_number_total 6932
_reflns_threshold_expression 'I > 2\s(I)'
_cod_data_source_file d3dt00080j2.cif
_cod_data_source_block 17878_ksa527_m
_cod_database_code 7712521
_shelx_shelxl_version_number 2018/3
_chemical_oxdiff_formula 'C38 H50 B1 F4 N5 O2 Pt1'
_shelx_space_group_comment
;
The symmetry employed for this shelxl refinement is uniquely defined
by the following loop, which should always be used as a source of
symmetry information in preference to the above space-group names.
They are only intended as comments.
;
_shelx_estimated_absorpt_t_max 0.530
_shelx_estimated_absorpt_t_min 0.274
_olex2_refinement_description
;
1. Fixed Uiso
 At 1.2 times of:
  All C(H) groups, All C(H,H) groups
 At 1.5 times of:
  All C(H,H,H) groups
2. Restrained distances
 H2-N2
 0.75 with sigma of 0.002
3.a Secondary CH2 refined with riding coordinates:
 C33(H33A,H33B), C32(H32A,H32B), C21(H21A,H21B), C22(H22A,H22B), C35(H35A,
 H35B), C34(H34A,H34B), C23(H23A,H23B), C24(H24A,H24B)
3.b Aromatic/amide H refined with riding coordinates:
 C30(H30), C29(H29), C10(H10), C11(H11), C26(H26), C19(H19), C27(H27),
 C18(H18), C2(H2A), C15(H15), C3(H3), C16(H16), C9(H9), C8(H8), C5(H5), C4(H4A)
3.c Idealised Me refined as rotating group:
 C31(H31A,H31B,H31C), C20(H20A,H20B,H20C)
;
_smtbx_masks_special_details
;
A solvent mask was calculated and 104 electrons were 
found in a volume of 350\%A^3^ in 1 void per unit cell. 
This is consistent with the presence of 
0.9[CHCl3] per Formula Unit 
which account for 104 electrons 
per unit cell.
;
_smtbx_masks_void_probe_radius 1.2
_smtbx_masks_void_truncation_radius 1.2
_olex2_submission_special_instructions 'No special instructions were received'
_oxdiff_exptl_absorpt_empirical_details
;
Empirical correction (ABSPACK) includes:
- Absorption correction using spherical harmonics
- Frame scaling
;
_oxdiff_exptl_absorpt_empirical_full_max 2.261
_oxdiff_exptl_absorpt_empirical_full_min 0.455

loop_
_space_group_symop_operation_xyz
'x, y, z'
'-x, -y, -z'

loop_
_atom_site_label
_atom_site_type_symbol
_atom_site_fract_x
_atom_site_fract_y
_atom_site_fract_z
_atom_site_U_iso_or_equiv
_atom_site_adp_type
_atom_site_occupancy
_atom_site_site_symmetry_order
_atom_site_calc_flag
_atom_site_refinement_flags_posn
_atom_site_refinement_flags_adp
_atom_site_refinement_flags_occupancy
_atom_site_disorder_assembly
_atom_site_disorder_group
Pt1 Pt 0.55016(2) 0.77960(2) 0.72158(2) 0.01904(7) Uani 1 1 d . . . . .
F1 F 0.4802(3) 0.3370(2) 0.91639(17) 0.0343(6) Uani 1 1 d . . . . .
F3 F 0.5601(3) 0.1413(2) 0.8881(2) 0.0397(7) Uani 1 1 d . . . . .
O2 O 0.8988(3) 0.8094(3) 0.9181(2) 0.0270(6) Uani 1 1 d . . . . .
F2 F 0.5711(3) 0.2943(3) 0.7781(2) 0.0500(8) Uani 1 1 d . . . . .
O1 O 0.1410(3) 0.6783(3) 0.6876(2) 0.0339(7) Uani 1 1 d . . . . .
F4 F 0.3870(3) 0.2725(3) 0.8221(2) 0.0421(7) Uani 1 1 d . . . . .
N4 N 0.4609(3) 0.8522(3) 0.9080(2) 0.0188(7) Uani 1 1 d . . . . .
N5 N 0.6692(3) 0.7977(3) 0.8803(2) 0.0193(7) Uani 1 1 d . . . . .
N3 N 0.3616(3) 0.6675(3) 0.7589(2) 0.0263(7) Uani 1 1 d . . . . .
N1 N 0.6141(4) 0.9139(3) 0.6570(2) 0.0267(8) Uani 1 1 d . . . . .
N2 N 0.5425(4) 0.5502(3) 0.8223(3) 0.0270(7) Uani 1 1 d D . . . .
C13 C 0.5606(4) 0.8155(3) 0.8497(3) 0.0177(7) Uani 1 1 d . . . . .
C30 C 0.2459(4) 0.8685(4) 0.9321(3) 0.0206(8) Uani 1 1 d . . . . .
H30 H 0.268206 0.802347 0.978513 0.025 Uiso 1 1 calc R U . . .
C1 C 0.5617(4) 0.7447(4) 0.5915(3) 0.0275(9) Uani 1 1 d . . . . .
C29 C 0.1219(4) 0.9275(4) 0.9127(3) 0.0231(8) Uani 1 1 d . . . . .
H29 H 0.060591 0.900582 0.946019 0.028 Uiso 1 1 calc R U . . .
C33 C 0.7834(4) 0.8824(4) 0.9598(3) 0.0257(9) Uani 1 1 d . . . . .
H33A H 0.751955 0.962839 0.923663 0.031 Uiso 1 1 calc R U . . .
H33B H 0.797558 0.895070 1.020053 0.031 Uiso 1 1 calc R U . . .
C32 C 0.6867(4) 0.8237(4) 0.9687(3) 0.0236(8) Uani 1 1 d . . . . .
H32A H 0.713607 0.747296 1.010130 0.028 Uiso 1 1 calc R U . . .
H32B H 0.607158 0.878785 0.994183 0.028 Uiso 1 1 calc R U . . .
C25 C 0.3364(3) 0.9067(4) 0.8835(3) 0.0196(8) Uani 1 1 d . . . . .
C10 C 0.6802(5) 1.0822(5) 0.6492(4) 0.0412(12) Uani 1 1 d . . . . .
H10 H 0.693363 1.140541 0.678758 0.049 Uiso 1 1 calc R U . . .
C7 C 0.6384(4) 0.9119(4) 0.5659(3) 0.0291(9) Uani 1 1 d . . . . .
C12 C 0.4784(4) 0.6508(4) 0.7729(3) 0.0256(9) Uani 1 1 d . . . . .
C14 C 0.6730(4) 0.5065(4) 0.8323(3) 0.0258(8) Uani 1 1 d . . . . .
C11 C 0.6335(4) 0.9977(4) 0.6968(3) 0.0286(9) Uani 1 1 d . . . . .
H11 H 0.614553 0.999032 0.759592 0.034 Uiso 1 1 calc R U . . .
C26 C 0.3032(4) 1.0044(4) 0.8160(3) 0.0218(8) Uani 1 1 d . . . . .
H26 H 0.364533 1.031948 0.783354 0.026 Uiso 1 1 calc R U . . .
C19 C 0.7145(4) 0.4677(4) 0.9184(3) 0.0320(10) Uani 1 1 d . . . . .
H19 H 0.657097 0.473790 0.969245 0.038 Uiso 1 1 calc R U . . .
C21 C 0.2782(4) 0.7812(4) 0.7148(3) 0.0282(9) Uani 1 1 d . . . . .
H21A H 0.326348 0.830528 0.683724 0.034 Uiso 1 1 calc R U . . .
H21B H 0.218807 0.828185 0.760079 0.034 Uiso 1 1 calc R U . . .
C22 C 0.2077(4) 0.7540(5) 0.6471(3) 0.0316(10) Uani 1 1 d . . . . .
H22A H 0.148993 0.831370 0.619008 0.038 Uiso 1 1 calc R U . . .
H22B H 0.267220 0.713535 0.599132 0.038 Uiso 1 1 calc R U . . .
C35 C 0.7873(4) 0.7335(4) 0.8322(3) 0.0235(8) Uani 1 1 d . . . . .
H35A H 0.771981 0.728948 0.770137 0.028 Uiso 1 1 calc R U . . .
H35B H 0.823157 0.649466 0.862205 0.028 Uiso 1 1 calc R U . . .
C27 C 0.1790(4) 1.0615(4) 0.7969(3) 0.0262(9) Uani 1 1 d . . . . .
H27 H 0.156993 1.126760 0.749860 0.031 Uiso 1 1 calc R U . . .
C6 C 0.6088(4) 0.8202(4) 0.5292(3) 0.0306(10) Uani 1 1 d . . . . .
C18 C 0.8411(5) 0.4199(4) 0.9286(3) 0.0348(10) Uani 1 1 d . . . . .
H18 H 0.869421 0.393692 0.987333 0.042 Uiso 1 1 calc R U . . .
C2 C 0.5365(5) 0.6553(4) 0.5578(3) 0.0333(10) Uani 1 1 d . . . . .
H2A H 0.507220 0.600946 0.598239 0.040 Uiso 1 1 calc R U . . .
C15 C 0.7571(4) 0.4934(4) 0.7585(3) 0.0305(10) Uani 1 1 d . . . . .
H15 H 0.728757 0.516288 0.699723 0.037 Uiso 1 1 calc R U . . .
C28 C 0.0864(4) 1.0251(4) 0.8453(3) 0.0252(8) Uani 1 1 d . . . . .
C34 C 0.8791(4) 0.7963(4) 0.8294(3) 0.0282(9) Uani 1 1 d . . . . .
H34A H 0.958734 0.748396 0.799398 0.034 Uiso 1 1 calc R U . . .
H34B H 0.847229 0.877395 0.794072 0.034 Uiso 1 1 calc R U . . .
C23 C 0.2257(5) 0.5671(5) 0.7262(4) 0.0411(12) Uani 1 1 d . . . . .
H23A H 0.286144 0.526495 0.678737 0.049 Uiso 1 1 calc R U . . .
H23B H 0.180221 0.513187 0.752923 0.049 Uiso 1 1 calc R U . . .
C3 C 0.5526(5) 0.6428(5) 0.4674(4) 0.0437(13) Uani 1 1 d . . . . .
H3 H 0.533411 0.581187 0.446757 0.052 Uiso 1 1 calc R U . . .
C16 C 0.8840(4) 0.4463(4) 0.7707(3) 0.0322(10) Uani 1 1 d . . . . .
H16 H 0.941659 0.439456 0.719923 0.039 Uiso 1 1 calc R U . . .
C9 C 0.7071(6) 1.0798(5) 0.5586(4) 0.0467(13) Uani 1 1 d . . . . .
H9 H 0.740513 1.135927 0.524664 0.056 Uiso 1 1 calc R U . . .
C17 C 0.9271(4) 0.4094(4) 0.8563(4) 0.0336(10) Uani 1 1 d . . . . .
C24 C 0.2949(4) 0.5868(5) 0.7985(3) 0.0354(10) Uani 1 1 d . . . . .
H24A H 0.235277 0.623537 0.847723 0.042 Uiso 1 1 calc R U . . .
H24B H 0.354262 0.507917 0.823792 0.042 Uiso 1 1 calc R U . . .
C8 C 0.6853(6) 0.9949(5) 0.5167(4) 0.0456(13) Uani 1 1 d . . . . .
H8 H 0.702686 0.993903 0.453770 0.055 Uiso 1 1 calc R U . . .
C5 C 0.6256(5) 0.8072(5) 0.4376(3) 0.0437(13) Uani 1 1 d . . . . .
H5 H 0.657357 0.859113 0.396613 0.052 Uiso 1 1 calc R U . . .
C31 C -0.0473(4) 1.0884(4) 0.8242(4) 0.0336(10) Uani 1 1 d . . . . .
H31A H -0.062255 1.058340 0.771694 0.050 Uiso 1 1 calc R U . . .
H31B H -0.065886 1.176061 0.811479 0.050 Uiso 1 1 calc R U . . .
H31C H -0.100849 1.072009 0.875693 0.050 Uiso 1 1 calc R U . . .
C4 C 0.5963(6) 0.7192(5) 0.4068(3) 0.0482(14) Uani 1 1 d . . . . .
H4A H 0.606102 0.711192 0.344573 0.058 Uiso 1 1 calc R U . . .
C20 C 1.0639(5) 0.3636(5) 0.8700(5) 0.0497(14) Uani 1 1 d . . . . .
H20A H 1.084486 0.427920 0.889528 0.075 Uiso 1 1 calc R U . . .
H20B H 1.111425 0.340411 0.813551 0.075 Uiso 1 1 calc R U . . .
H20C H 1.084617 0.292934 0.915962 0.075 Uiso 1 1 calc R U . . .
B1 B 0.5006(5) 0.2604(5) 0.8495(3) 0.0285(10) Uani 1 1 d . . . . .
H4 H 0.468(4) 0.850(4) 0.955(4) 0.004(10) Uiso 1 1 d . . . . .
H2 H 0.516(4) 0.502(3) 0.842(3) 0.018(12) Uiso 1 1 d D . . . .

loop_
_atom_site_aniso_label
_atom_site_aniso_U_11
_atom_site_aniso_U_22
_atom_site_aniso_U_33
_atom_site_aniso_U_23
_atom_site_aniso_U_13
_atom_site_aniso_U_12
Pt1 0.02750(10) 0.01641(11) 0.01322(10) -0.00220(6) -0.00082(6) -0.00794(7)
F1 0.0556(16) 0.0274(13) 0.0229(12) -0.0049(10) -0.0029(11) -0.0175(12)
F3 0.0448(15) 0.0271(14) 0.0392(15) -0.0018(11) -0.0019(12) -0.0052(12)
O2 0.0203(13) 0.0244(15) 0.0386(17) -0.0075(13) -0.0027(12) -0.0089(11)
F2 0.073(2) 0.0547(19) 0.0317(15) -0.0107(14) 0.0169(15) -0.0376(17)
O1 0.0361(16) 0.0426(19) 0.0311(17) -0.0096(14) 0.0015(13) -0.0227(14)
F4 0.0475(16) 0.0501(18) 0.0312(14) -0.0037(13) -0.0115(12) -0.0184(14)
N4 0.0225(16) 0.0250(18) 0.0116(17) -0.0045(13) -0.0011(12) -0.0108(13)
N5 0.0196(15) 0.0158(16) 0.0245(17) -0.0062(13) 0.0006(12) -0.0077(12)
N3 0.0314(18) 0.0246(18) 0.0248(18) -0.0028(14) -0.0032(14) -0.0120(15)
N1 0.0374(19) 0.0150(16) 0.0203(17) 0.0012(13) 0.0042(14) -0.0040(14)
N2 0.040(2) 0.0197(18) 0.0256(18) 0.0037(14) -0.0044(15) -0.0179(15)
C13 0.0227(18) 0.0134(17) 0.0199(18) -0.0027(14) -0.0043(14) -0.0086(14)
C30 0.0265(19) 0.0179(18) 0.0202(18) -0.0041(15) -0.0031(14) -0.0103(15)
C1 0.033(2) 0.024(2) 0.022(2) -0.0069(16) -0.0026(16) -0.0050(17)
C29 0.0205(18) 0.023(2) 0.029(2) -0.0091(16) -0.0018(15) -0.0094(15)
C33 0.0228(18) 0.021(2) 0.033(2) -0.0082(17) -0.0036(16) -0.0053(16)
C32 0.0219(18) 0.027(2) 0.025(2) -0.0081(16) -0.0039(15) -0.0090(16)
C25 0.0214(17) 0.0212(19) 0.0174(17) -0.0065(14) -0.0013(14) -0.0075(15)
C10 0.049(3) 0.027(2) 0.046(3) -0.002(2) 0.007(2) -0.015(2)
C7 0.036(2) 0.024(2) 0.022(2) 0.0046(16) 0.0057(16) -0.0112(17)
C12 0.045(2) 0.0152(19) 0.0163(19) -0.0087(15) 0.0000(16) -0.0078(17)
C14 0.035(2) 0.0150(19) 0.029(2) -0.0006(16) -0.0045(17) -0.0116(16)
C11 0.033(2) 0.023(2) 0.026(2) 0.0010(17) 0.0035(17) -0.0096(17)
C26 0.0238(18) 0.0209(19) 0.025(2) -0.0033(15) -0.0021(15) -0.0130(15)
C19 0.040(2) 0.036(3) 0.025(2) 0.0039(18) -0.0080(18) -0.021(2)
C21 0.031(2) 0.030(2) 0.026(2) -0.0031(17) -0.0064(17) -0.0130(18)
C22 0.039(2) 0.040(3) 0.022(2) -0.0049(18) -0.0032(17) -0.021(2)
C35 0.0220(18) 0.023(2) 0.024(2) -0.0086(16) 0.0035(15) -0.0053(15)
C27 0.030(2) 0.0177(19) 0.031(2) -0.0013(16) -0.0080(17) -0.0072(16)
C6 0.042(2) 0.028(2) 0.0132(19) 0.0018(16) -0.0028(16) -0.0041(18)
C18 0.045(3) 0.035(3) 0.031(2) 0.0094(19) -0.0145(19) -0.023(2)
C2 0.049(3) 0.031(2) 0.022(2) -0.0088(18) -0.0045(18) -0.014(2)
C15 0.042(2) 0.022(2) 0.024(2) -0.0051(16) -0.0044(18) -0.0052(18)
C28 0.0232(19) 0.023(2) 0.032(2) -0.0089(17) -0.0067(16) -0.0086(16)
C34 0.0246(19) 0.027(2) 0.034(2) -0.0081(18) 0.0048(17) -0.0113(17)
C23 0.042(3) 0.035(3) 0.055(3) -0.011(2) 0.000(2) -0.022(2)
C3 0.061(3) 0.041(3) 0.028(3) -0.015(2) -0.005(2) -0.012(2)
C16 0.038(2) 0.018(2) 0.033(2) -0.0042(17) 0.0015(18) -0.0035(17)
C9 0.062(3) 0.034(3) 0.043(3) 0.007(2) 0.013(3) -0.025(2)
C17 0.038(2) 0.016(2) 0.047(3) 0.0001(18) -0.006(2) -0.0109(17)
C24 0.035(2) 0.033(2) 0.037(3) 0.0094(19) -0.0021(19) -0.0159(19)
C8 0.064(3) 0.038(3) 0.030(3) 0.003(2) 0.012(2) -0.020(2)
C5 0.059(3) 0.040(3) 0.020(2) 0.003(2) 0.003(2) -0.008(2)
C31 0.026(2) 0.028(2) 0.047(3) -0.004(2) -0.0096(18) -0.0072(18)
C4 0.066(3) 0.055(3) 0.016(2) -0.013(2) -0.003(2) -0.009(3)
C20 0.040(3) 0.031(3) 0.072(4) 0.015(3) -0.015(3) -0.010(2)
B1 0.043(3) 0.024(2) 0.020(2) -0.0010(18) -0.0007(19) -0.014(2)

loop_
_atom_type_symbol
_atom_type_description
_atom_type_scat_dispersion_real
_atom_type_scat_dispersion_imag
_atom_type_scat_source
C C 0.0181 0.0091 'International Tables Vol C Tables 4.2.6.8 and 6.1.1.4'
H H 0.0000 0.0000 'International Tables Vol C Tables 4.2.6.8 and 6.1.1.4'
B B 0.0090 0.0039 'International Tables Vol C Tables 4.2.6.8 and 6.1.1.4'
F F 0.0727 0.0534 'International Tables Vol C Tables 4.2.6.8 and 6.1.1.4'
N N 0.0311 0.0180 'International Tables Vol C Tables 4.2.6.8 and 6.1.1.4'
O O 0.0492 0.0322 'International Tables Vol C Tables 4.2.6.8 and 6.1.1.4'
Pt Pt -4.5932 6.9264 'International Tables Vol C Tables 4.2.6.8 and 6.1.1.4'

loop_
_geom_angle_atom_site_label_1
_geom_angle_atom_site_label_2
_geom_angle_atom_site_label_3
_geom_angle
_geom_angle_site_symmetry_1
_geom_angle_site_symmetry_3
_geom_angle_publ_flag
N1 Pt1 C13 94.54(15) . . ?
C1 Pt1 N1 80.62(18) . . ?
C1 Pt1 C13 172.84(17) . . ?
C12 Pt1 N1 173.99(16) . . ?
C12 Pt1 C13 90.83(16) . . ?
C12 Pt1 C1 94.27(18) . . ?
C34 O2 C33 109.0(3) . . ?
C23 O1 C22 108.9(4) . . ?
C13 N4 C25 124.7(4) . . ?
C13 N4 H4 121(3) . . ?
C25 N4 H4 114(3) . . ?
C13 N5 C32 125.3(3) . . ?
C13 N5 C35 121.9(3) . . ?
C35 N5 C32 112.3(3) . . ?
C12 N3 C21 122.3(4) . . ?
C12 N3 C24 125.5(4) . . ?
C21 N3 C24 111.3(4) . . ?
C7 N1 Pt1 114.4(3) . . ?
C11 N1 Pt1 125.6(3) . . ?
C11 N1 C7 120.0(4) . . ?
C12 N2 C14 125.9(4) . . ?
C12 N2 H2 123(4) . . ?
C14 N2 H2 110(3) . . ?
N4 C13 Pt1 123.0(3) . . ?
N5 C13 Pt1 120.9(3) . . ?
N5 C13 N4 116.0(3) . . ?
C29 C30 H30 120.1 . . ?
C25 C30 H30 120.1 . . ?
C25 C30 C29 119.9(4) . . ?
C6 C1 Pt1 113.4(3) . . ?
C2 C1 Pt1 129.8(4) . . ?
C2 C1 C6 116.7(4) . . ?
C30 C29 H29 119.3 . . ?
C28 C29 C30 121.3(4) . . ?
C28 C29 H29 119.3 . . ?
O2 C33 H33A 109.2 . . ?
O2 C33 H33B 109.2 . . ?
O2 C33 C32 112.0(3) . . ?
H33A C33 H33B 107.9 . . ?
C32 C33 H33A 109.2 . . ?
C32 C33 H33B 109.2 . . ?
N5 C32 C33 110.1(3) . . ?
N5 C32 H32A 109.6 . . ?
N5 C32 H32B 109.6 . . ?
C33 C32 H32A 109.6 . . ?
C33 C32 H32B 109.6 . . ?
H32A C32 H32B 108.1 . . ?
C30 C25 N4 119.5(4) . . ?
C30 C25 C26 119.9(4) . . ?
C26 C25 N4 120.4(4) . . ?
C11 C10 H10 120.7 . . ?
C9 C10 H10 120.7 . . ?
C9 C10 C11 118.6(5) . . ?
N1 C7 C6 115.3(4) . . ?
N1 C7 C8 119.2(5) . . ?
C8 C7 C6 125.5(5) . . ?
N3 C12 Pt1 120.0(3) . . ?
N2 C12 Pt1 122.1(4) . . ?
N2 C12 N3 117.9(4) . . ?
C19 C14 N2 118.4(4) . . ?
C15 C14 N2 121.3(4) . . ?
C15 C14 C19 120.1(4) . . ?
N1 C11 C10 122.1(4) . . ?
N1 C11 H11 118.9 . . ?
C10 C11 H11 118.9 . . ?
C25 C26 H26 120.3 . . ?
C25 C26 C27 119.4(4) . . ?
C27 C26 H26 120.3 . . ?
C14 C19 H19 120.5 . . ?
C18 C19 C14 119.0(4) . . ?
C18 C19 H19 120.5 . . ?
N3 C21 H21A 109.8 . . ?
N3 C21 H21B 109.8 . . ?
N3 C21 C22 109.5(4) . . ?
H21A C21 H21B 108.2 . . ?
C22 C21 H21A 109.8 . . ?
C22 C21 H21B 109.8 . . ?
O1 C22 C21 112.2(4) . . ?
O1 C22 H22A 109.2 . . ?
O1 C22 H22B 109.2 . . ?
C21 C22 H22A 109.2 . . ?
C21 C22 H22B 109.2 . . ?
H22A C22 H22B 107.9 . . ?
N5 C35 H35A 109.3 . . ?
N5 C35 H35B 109.3 . . ?
N5 C35 C34 111.8(3) . . ?
H35A C35 H35B 107.9 . . ?
C34 C35 H35A 109.3 . . ?
C34 C35 H35B 109.3 . . ?
C26 C27 H27 119.2 . . ?
C26 C27 C28 121.6(4) . . ?
C28 C27 H27 119.2 . . ?
C1 C6 C7 116.2(4) . . ?
C5 C6 C1 121.1(5) . . ?
C5 C6 C7 122.8(5) . . ?
C19 C18 H18 119.0 . . ?
C17 C18 C19 122.1(4) . . ?
C17 C18 H18 119.0 . . ?
C1 C2 H2A 118.9 . . ?
C3 C2 C1 122.1(5) . . ?
C3 C2 H2A 118.9 . . ?
C14 C15 H15 120.1 . . ?
C14 C15 C16 119.7(4) . . ?
C16 C15 H15 120.1 . . ?
C29 C28 C27 117.9(4) . . ?
C29 C28 C31 121.3(4) . . ?
C27 C28 C31 120.9(4) . . ?
O2 C34 C35 110.6(4) . . ?
O2 C34 H34A 109.5 . . ?
O2 C34 H34B 109.5 . . ?
C35 C34 H34A 109.5 . . ?
C35 C34 H34B 109.5 . . ?
H34A C34 H34B 108.1 . . ?
O1 C23 H23A 109.4 . . ?
O1 C23 H23B 109.4 . . ?
O1 C23 C24 111.4(4) . . ?
H23A C23 H23B 108.0 . . ?
C24 C23 H23A 109.4 . . ?
C24 C23 H23B 109.4 . . ?
C2 C3 H3 119.7 . . ?
C4 C3 C2 120.6(5) . . ?
C4 C3 H3 119.7 . . ?
C15 C16 H16 119.6 . . ?
C17 C16 C15 120.8(4) . . ?
C17 C16 H16 119.6 . . ?
C10 C9 H9 120.2 . . ?
C10 C9 C8 119.6(5) . . ?
C8 C9 H9 120.2 . . ?
C18 C17 C16 118.2(4) . . ?
C18 C17 C20 120.7(5) . . ?
C16 C17 C20 121.0(5) . . ?
N3 C24 C23 109.3(4) . . ?
N3 C24 H24A 109.8 . . ?
N3 C24 H24B 109.8 . . ?
C23 C24 H24A 109.8 . . ?
C23 C24 H24B 109.8 . . ?
H24A C24 H24B 108.3 . . ?
C7 C8 C9 120.4(5) . . ?
C7 C8 H8 119.8 . . ?
C9 C8 H8 119.8 . . ?
C6 C5 H5 119.9 . . ?
C4 C5 C6 120.3(5) . . ?
C4 C5 H5 119.9 . . ?
C28 C31 H31A 109.5 . . ?
C28 C31 H31B 109.5 . . ?
C28 C31 H31C 109.5 . . ?
H31A C31 H31B 109.5 . . ?
H31A C31 H31C 109.5 . . ?
H31B C31 H31C 109.5 . . ?
C3 C4 H4A 120.4 . . ?
C5 C4 C3 119.2(5) . . ?
C5 C4 H4A 120.4 . . ?
C17 C20 H20A 109.5 . . ?
C17 C20 H20B 109.5 . . ?
C17 C20 H20C 109.5 . . ?
H20A C20 H20B 109.5 . . ?
H20A C20 H20C 109.5 . . ?
H20B C20 H20C 109.5 . . ?
F3 B1 F1 107.4(4) . . ?
F2 B1 F1 109.0(4) . . ?
F2 B1 F3 112.0(4) . . ?
F2 B1 F4 110.0(4) . . ?
F4 B1 F1 108.6(4) . . ?
F4 B1 F3 109.6(4) . . ?

loop_
_geom_bond_atom_site_label_1
_geom_bond_atom_site_label_2
_geom_bond_distance
_geom_bond_site_symmetry_2
_geom_bond_publ_flag
Pt1 N1 2.077(4) . ?
Pt1 C13 2.078(4) . ?
Pt1 C1 2.054(4) . ?
Pt1 C12 2.025(5) . ?
F1 B1 1.410(6) . ?
F3 B1 1.397(6) . ?
O2 C33 1.436(5) . ?
O2 C34 1.431(6) . ?
F2 B1 1.380(6) . ?
O1 C22 1.426(6) . ?
O1 C23 1.415(7) . ?
F4 B1 1.385(6) . ?
N4 C13 1.347(5) . ?
N4 C25 1.420(5) . ?
N4 H4 0.71(5) . ?
N5 C13 1.330(5) . ?
N5 C32 1.475(5) . ?
N5 C35 1.470(5) . ?
N3 C12 1.339(6) . ?
N3 C21 1.458(6) . ?
N3 C24 1.470(6) . ?
N1 C7 1.374(6) . ?
N1 C11 1.345(6) . ?
N2 C12 1.323(6) . ?
N2 C14 1.431(6) . ?
N2 H2 0.750(2) . ?
C30 H30 0.9500 . ?
C30 C29 1.397(6) . ?
C30 C25 1.389(6) . ?
C1 C6 1.408(7) . ?
C1 C2 1.390(7) . ?
C29 H29 0.9500 . ?
C29 C28 1.393(6) . ?
C33 H33A 0.9900 . ?
C33 H33B 0.9900 . ?
C33 C32 1.518(6) . ?
C32 H32A 0.9900 . ?
C32 H32B 0.9900 . ?
C25 C26 1.394(6) . ?
C10 H10 0.9500 . ?
C10 C11 1.387(7) . ?
C10 C9 1.372(8) . ?
C7 C6 1.465(7) . ?
C7 C8 1.384(7) . ?
C14 C19 1.394(6) . ?
C14 C15 1.382(7) . ?
C11 H11 0.9500 . ?
C26 H26 0.9500 . ?
C26 C27 1.396(6) . ?
C19 H19 0.9500 . ?
C19 C18 1.389(7) . ?
C21 H21A 0.9900 . ?
C21 H21B 0.9900 . ?
C21 C22 1.529(6) . ?
C22 H22A 0.9900 . ?
C22 H22B 0.9900 . ?
C35 H35A 0.9900 . ?
C35 H35B 0.9900 . ?
C35 C34 1.512(6) . ?
C27 H27 0.9500 . ?
C27 C28 1.397(6) . ?
C6 C5 1.402(7) . ?
C18 H18 0.9500 . ?
C18 C17 1.379(7) . ?
C2 H2A 0.9500 . ?
C2 C3 1.383(7) . ?
C15 H15 0.9500 . ?
C15 C16 1.398(7) . ?
C28 C31 1.507(6) . ?
C34 H34A 0.9900 . ?
C34 H34B 0.9900 . ?
C23 H23A 0.9900 . ?
C23 H23B 0.9900 . ?
C23 C24 1.530(8) . ?
C3 H3 0.9500 . ?
C3 C4 1.380(9) . ?
C16 H16 0.9500 . ?
C16 C17 1.392(7) . ?
C9 H9 0.9500 . ?
C9 C8 1.390(9) . ?
C17 C20 1.510(7) . ?
C24 H24A 0.9900 . ?
C24 H24B 0.9900 . ?
C8 H8 0.9500 . ?
C5 H5 0.9500 . ?
C5 C4 1.379(9) . ?
C31 H31A 0.9800 . ?
C31 H31B 0.9800 . ?
C31 H31C 0.9800 . ?
C4 H4A 0.9500 . ?
C20 H20A 0.9800 . ?
C20 H20B 0.9800 . ?
C20 H20C 0.9800 . ?

loop_
_geom_torsion_atom_site_label_1
_geom_torsion_atom_site_label_2
_geom_torsion_atom_site_label_3
_geom_torsion_atom_site_label_4
_geom_torsion
_geom_torsion_site_symmetry_1
_geom_torsion_site_symmetry_2
_geom_torsion_site_symmetry_3
_geom_torsion_site_symmetry_4
_geom_torsion_publ_flag
Pt1 N1 C7 C6 3.2(5) . . . . ?
Pt1 N1 C7 C8 -177.9(4) . . . . ?
Pt1 N1 C11 C10 177.9(4) . . . . ?
Pt1 C1 C6 C7 -1.5(5) . . . . ?
Pt1 C1 C6 C5 178.6(4) . . . . ?
Pt1 C1 C2 C3 -178.2(4) . . . . ?
O2 C33 C32 N5 -55.8(5) . . . . ?
O1 C23 C24 N3 -58.6(5) . . . . ?
N4 C25 C26 C27 -176.0(4) . . . . ?
N5 C35 C34 O2 56.2(5) . . . . ?
N3 C21 C22 O1 56.7(5) . . . . ?
N1 C7 C6 C1 -1.1(6) . . . . ?
N1 C7 C6 C5 178.8(4) . . . . ?
N1 C7 C8 C9 -0.3(8) . . . . ?
N2 C14 C19 C18 177.1(4) . . . . ?
N2 C14 C15 C16 -177.7(4) . . . . ?
C13 N4 C25 C30 135.1(4) . . . . ?
C13 N4 C25 C26 -50.2(5) . . . . ?
C13 N5 C32 C33 -138.1(4) . . . . ?
C13 N5 C35 C34 136.8(4) . . . . ?
C30 C29 C28 C27 0.7(6) . . . . ?
C30 C29 C28 C31 179.8(4) . . . . ?
C30 C25 C26 C27 -1.2(6) . . . . ?
C1 C6 C5 C4 -0.2(8) . . . . ?
C1 C2 C3 C4 0.8(8) . . . . ?
C29 C30 C25 N4 175.4(3) . . . . ?
C29 C30 C25 C26 0.6(6) . . . . ?
C33 O2 C34 C35 -61.1(4) . . . . ?
C32 N5 C13 Pt1 178.0(3) . . . . ?
C32 N5 C13 N4 -5.0(6) . . . . ?
C32 N5 C35 C34 -50.6(5) . . . . ?
C25 N4 C13 Pt1 -20.7(5) . . . . ?
C25 N4 C13 N5 162.3(4) . . . . ?
C25 C30 C29 C28 -0.3(6) . . . . ?
C25 C26 C27 C28 1.6(6) . . . . ?
C10 C9 C8 C7 -0.9(9) . . . . ?
C7 N1 C11 C10 -1.3(7) . . . . ?
C7 C6 C5 C4 179.9(5) . . . . ?
C12 N3 C21 C22 136.2(4) . . . . ?
C12 N3 C24 C23 -135.5(4) . . . . ?
C12 N2 C14 C19 133.0(5) . . . . ?
C12 N2 C14 C15 -52.2(6) . . . . ?
C14 N2 C12 Pt1 -12.8(6) . . . . ?
C14 N2 C12 N3 168.8(4) . . . . ?
C14 C19 C18 C17 -0.2(8) . . . . ?
C14 C15 C16 C17 1.7(7) . . . . ?
C11 N1 C7 C6 -177.5(4) . . . . ?
C11 N1 C7 C8 1.4(7) . . . . ?
C11 C10 C9 C8 1.0(9) . . . . ?
C26 C27 C28 C29 -1.3(6) . . . . ?
C26 C27 C28 C31 179.5(4) . . . . ?
C19 C14 C15 C16 -3.0(7) . . . . ?
C19 C18 C17 C16 -1.1(7) . . . . ?
C19 C18 C17 C20 176.5(5) . . . . ?
C21 N3 C12 Pt1 -6.0(5) . . . . ?
C21 N3 C12 N2 172.4(4) . . . . ?
C21 N3 C24 C23 55.0(5) . . . . ?
C22 O1 C23 C24 60.6(5) . . . . ?
C35 N5 C13 Pt1 -10.4(5) . . . . ?
C35 N5 C13 N4 166.6(4) . . . . ?
C35 N5 C32 C33 49.6(4) . . . . ?
C6 C1 C2 C3 -2.1(7) . . . . ?
C6 C7 C8 C9 178.5(5) . . . . ?
C6 C5 C4 C3 -1.2(8) . . . . ?
C2 C1 C6 C7 -178.3(4) . . . . ?
C2 C1 C6 C5 1.8(7) . . . . ?
C2 C3 C4 C5 1.0(9) . . . . ?
C15 C14 C19 C18 2.3(7) . . . . ?
C15 C16 C17 C18 0.3(7) . . . . ?
C15 C16 C17 C20 -177.3(5) . . . . ?
C34 O2 C33 C32 61.8(5) . . . . ?
C23 O1 C22 C21 -59.9(5) . . . . ?
C9 C10 C11 N1 0.1(8) . . . . ?
C24 N3 C12 Pt1 -174.4(3) . . . . ?
C24 N3 C12 N2 4.0(6) . . . . ?
C24 N3 C21 C22 -54.0(5) . . . . ?
C8 C7 C6 C1 -179.9(5) . . . . ?
C8 C7 C6 C5 0.0(8) . . . . ?

loop_
_smtbx_masks_void_nr
_smtbx_masks_void_average_x
_smtbx_masks_void_average_y
_smtbx_masks_void_average_z
_smtbx_masks_void_volume
_smtbx_masks_void_count_electrons
_smtbx_masks_void_content
1 0.000 -0.818 0.500 349.7 103.9 '1.8 chloroform'
